data_2238769
loop_
_publ_author_name
'Santhiya, S.'
'Naga Siva Rao, J.'
'Raghunathan, R.'
'Latha, N.'
'Lakshmi, S.'

_publ_section_title
;
 (1<i>S</i>,1'<i>S</i>,2'<i>R</i>,4a'<i>S</i>,9a'<i>S</i>,9b'<i>R</i>)-1'-Acetyloxy-2,4'-dioxo-2',4',4a',7',8',9',9a',9b'-octahydro-1'<i>H</i>,2<i>H</i>-spiro[acenaphthylene-1,5'-pyrano[4,3-<i>a</i>]pyrrolizin]-2'-ylmethyl
 acetate
;
_journal_issue 11
_journal_name_full 'Acta Crystallographica Section E'
_journal_page_first o1601
_journal_paper_doi 10.1107/S1600536813026111
_journal_volume 69
_journal_year 2013
_chemical_formula_iupac 'C26 H25 N O7'
_chemical_formula_moiety 'C26 H25 N O7'
_chemical_formula_sum 'C26 H25 N O7'
_chemical_formula_weight 463.47
_chemical_melting_point 481.15
_chemical_name_systematic
'(1<i>S</i>,1'<i>S</i>,2'<i>R</i>,4a'<i>S</i>,9a'<i>S</i>,9b'<i>R</i>)-1'-Acetyloxy-2,4'-dioxo-2',4',4a',7',8',9',9a',9b'-octahydro-1'<i>H</i>,2<i>H</i>-spiro[acenaphthylene-1,5'-pyrano[4,3-<i>a</i>]pyrrolizin]-2'-ylmethyl acetate'
_space_group_IT_number 96
_symmetry_cell_setting tetragonal
_symmetry_space_group_name_Hall 'P 4nw 2abw'
_symmetry_space_group_name_H-M 'P 43 21 2'
_atom_sites_solution_hydrogens geom
_atom_sites_solution_primary direct
_atom_sites_solution_secondary difmap
_audit_creation_method SHELXL-97
_cell_angle_alpha 90.00
_cell_angle_beta 90.00
_cell_angle_gamma 90.00
_cell_formula_units_Z 8
_cell_length_a 13.6792(3)
_cell_length_b 13.6792(3)
_cell_length_c 24.9625(13)
_cell_measurement_reflns_used 5405
_cell_measurement_temperature 295(2)
_cell_measurement_theta_max 22.16
_cell_measurement_theta_min 2.20
_cell_volume 4671.0(3)
_computing_cell_refinement 'APEX2 and SAINT (Bruker, 2004)'
_computing_data_collection 'APEX2 (Bruker, 2004)'
_computing_data_reduction 'SAINT and XPREP (Bruker, 2004)'
_computing_molecular_graphics 'ORTEP-3 for Windows (Farrugia, 2012)'
_computing_publication_material 'PLATON (Spek, 2009)'
_computing_structure_refinement 'SHELXL97 (Sheldrick, 2008)'
_computing_structure_solution 'SIR92 (Altomare <i>et al.</i>, 1993)'
_diffrn_ambient_temperature 293(2)
_diffrn_measured_fraction_theta_full 0.962
_diffrn_measured_fraction_theta_max 0.962
_diffrn_measurement_device_type 'Bruker Kappa APEXII CCD'
_diffrn_measurement_method '\w and \f scan'
_diffrn_radiation_monochromator graphite
_diffrn_radiation_source 'fine-focus sealed tube'
_diffrn_radiation_type MoK\a
_diffrn_radiation_wavelength 0.71073
_diffrn_reflns_av_R_equivalents 0.0337
_diffrn_reflns_av_sigmaI/netI 0.0301
_diffrn_reflns_limit_h_max 16
_diffrn_reflns_limit_h_min -16
_diffrn_reflns_limit_k_max 16
_diffrn_reflns_limit_k_min -11
_diffrn_reflns_limit_l_max 28
_diffrn_reflns_limit_l_min -27
_diffrn_reflns_number 21173
_diffrn_reflns_theta_full 25.09
_diffrn_reflns_theta_max 25.09
_diffrn_reflns_theta_min 2.11
_exptl_absorpt_coefficient_mu 0.096
_exptl_absorpt_correction_T_max 0.9763
_exptl_absorpt_correction_T_min 0.9017
_exptl_absorpt_correction_type multi-scan
_exptl_absorpt_process_details '(SADABS; Bruker, 2004)'
_exptl_crystal_colour yellow
_exptl_crystal_density_diffrn 1.318
_exptl_crystal_density_method 'not measured'
_exptl_crystal_description block
_exptl_crystal_F_000 1952
_exptl_crystal_size_max 0.30
_exptl_crystal_size_mid 0.30
_exptl_crystal_size_min 0.25
_refine_diff_density_max 0.241
_refine_diff_density_min -0.120
_refine_ls_extinction_coef 0.0038(5)
_refine_ls_extinction_expression Fc^*^=kFc[1+0.001xFc^2^\l^3^/sin(2\q)]^-1/4^
_refine_ls_extinction_method 'SHELXL97 (Sheldrick, 2008)'
_refine_ls_goodness_of_fit_ref 1.060
_refine_ls_hydrogen_treatment constr
_refine_ls_matrix_type full
_refine_ls_number_parameters 367
_refine_ls_number_reflns 4010
_refine_ls_number_restraints 138
_refine_ls_restrained_S_all 1.071
_refine_ls_R_factor_all 0.0678
_refine_ls_R_factor_gt 0.0423
_refine_ls_shift/su_max 0.000
_refine_ls_shift/su_mean 0.000
_refine_ls_structure_factor_coef Fsqd
_refine_ls_weighting_details 'calc w=1/[\s^2^(Fo^2^)+(0.0494P)^2^+0.4380P] where P=(Fo^2^+2Fc^2^)/3'
_refine_ls_weighting_scheme calc
_refine_ls_wR_factor_gt 0.0918
_refine_ls_wR_factor_ref 0.1041
_reflns_number_gt 2923
_reflns_number_total 4010
_reflns_threshold_expression I>2sigma(I)
_cod_data_source_file nc2316.cif
_cod_data_source_block I
_cod_original_sg_symbol_Hall P4nw2abw
_cod_database_code 2238769

loop_
_symmetry_equiv_pos_as_xyz
'x, y, z'
'-x, -y, z+1/2'
'x+1/2, -y+1/2, -z+1/4'
'-x+1/2, y+1/2, -z+3/4'
'-y, -x, -z+1/2'
'y, x, -z'
'y+1/2, -x+1/2, z+1/4'
'-y+1/2, x+1/2, z+3/4'

loop_
_atom_site_type_symbol
_atom_site_label
_atom_site_fract_x
_atom_site_fract_y
_atom_site_fract_z
_atom_site_U_iso_or_equiv
_atom_site_adp_type
_atom_site_calc_flag
_atom_site_refinement_flags
_atom_site_occupancy
_atom_site_symmetry_multiplicity
_atom_site_disorder_assembly
_atom_site_disorder_group
C C1 0.49450(18) 0.37963(17) 0.34572(10) 0.0529(6) Uani d . 1 1 . .
C C2 0.52973(19) 0.38194(18) 0.40078(10) 0.0567(7) Uani d . 1 1 . .
C C3 0.5995(2) 0.4377(2) 0.42606(12) 0.0727(8) Uani d . 1 1 . .
H H3 0.6377 0.4823 0.4073 0.087 Uiso calc R 1 1 . .
C C4 0.6103(2) 0.4243(3) 0.48143(14) 0.0894(10) Uani d . 1 1 . .
H H4 0.6574 0.4609 0.4994 0.107 Uiso calc R 1 1 . .
C C5 0.5552(3) 0.3604(3) 0.51006(13) 0.0843(9) Uani d . 1 1 . .
H H5 0.5649 0.3551 0.5468 0.101 Uiso calc R 1 1 . .
C C6 0.4840(2) 0.3023(2) 0.48530(10) 0.0650(7) Uani d . 1 1 . .
C C7 0.4197(2) 0.2338(2) 0.50876(12) 0.0785(9) Uani d . 1 1 . .
H H7 0.4215 0.2233 0.5456 0.094 Uiso calc R 1 1 . .
C C8 0.3560(2) 0.1837(2) 0.47842(11) 0.0763(8) Uani d . 1 1 . .
H H8 0.3157 0.1380 0.4949 0.092 Uiso calc R 1 1 . .
C C9 0.3474(2) 0.19735(19) 0.42248(11) 0.0660(7) Uani d . 1 1 . .
H H9 0.3017 0.1621 0.4028 0.079 Uiso calc R 1 1 . .
C C10 0.40725(18) 0.26315(17) 0.39801(9) 0.0522(6) Uani d . 1 1 . .
C C11 0.47403(18) 0.31481(17) 0.42968(9) 0.0538(6) Uani d . 1 1 . .
C C12 0.41909(17) 0.29582(17) 0.34043(9) 0.0508(6) Uani d . 1 1 . .
C C13 0.4556(3) 0.1226(2) 0.31434(13) 0.0898(10) Uani d . 1 1 . .
H H13A 0.3875 0.1058 0.3201 0.108 Uiso calc R 1 1 . .
H H13B 0.4939 0.1007 0.3448 0.108 Uiso calc R 1 1 . .
C C14 0.4941(3) 0.0793(2) 0.26195(13) 0.0945(11) Uani d . 1 1 . .
H H14A 0.5650 0.0791 0.2612 0.113 Uiso calc R 1 1 . .
H H14B 0.4704 0.0131 0.2567 0.113 Uiso calc R 1 1 . .
C C15 0.4528(3) 0.1477(2) 0.22047(12) 0.0893(10) Uani d . 1 1 . .
H H15A 0.3920 0.1224 0.2061 0.107 Uiso calc R 1 1 . .
H H15B 0.4987 0.1568 0.1913 0.107 Uiso calc R 1 1 . .
C C16 0.4355(2) 0.24436(19) 0.25035(10) 0.0639(7) Uani d . 1 1 . .
H H16 0.4763 0.2958 0.2346 0.077 Uiso calc R 1 1 . .
C C17 0.33003(19) 0.28012(19) 0.25462(9) 0.0587(7) Uani d . 1 1 . .
H H17 0.2867 0.2230 0.2540 0.070 Uiso calc R 1 1 . .
C C18 0.32353(17) 0.32766(17) 0.31052(9) 0.0505(6) Uani d . 1 1 . .
H H18 0.2686 0.2968 0.3292 0.061 Uiso calc R 1 1 . .
C C19 0.30811(17) 0.43601(18) 0.31357(10) 0.0532(6) Uani d . 1 1 . .
C C20 0.34631(19) 0.44821(18) 0.21942(9) 0.0567(6) Uani d . 1 1 . .
H H20 0.4167 0.4371 0.2235 0.068 Uiso calc R 1 1 . .
C C21 0.2963(2) 0.3508(2) 0.21183(9) 0.0607(7) Uani d . 1 1 A .
H H21 0.2252 0.3589 0.2135 0.073 Uiso calc R 1 1 . .
C C22 0.33054(19) 0.5216(2) 0.17621(10) 0.0660(7) Uani d . 1 1 A .
H H22A 0.3560 0.5847 0.1873 0.079 Uiso calc R 1 1 . .
H H22B 0.3646 0.5016 0.1439 0.079 Uiso calc R 1 1 . .
N N1 0.46742(16) 0.22513(15) 0.30539(8) 0.0636(6) Uani d . 1 1 . .
O O1 0.51791(14) 0.43233(14) 0.30886(7) 0.0734(6) Uani d . 1 1 . .
O O2 0.30863(12) 0.49008(12) 0.26880(6) 0.0599(4) Uani d . 1 1 . .
O O3 0.29131(15) 0.47673(14) 0.35530(7) 0.0734(5) Uani d . 1 1 . .
O O5 0.22688(12) 0.52899(14) 0.16582(7) 0.0674(5) Uani d D 1 1 . .
O O4 0.32451(17) 0.31189(15) 0.16054(7) 0.0873(7) Uani d D 1 1 . .
O O6 0.2533(3) 0.5940(6) 0.08779(18) 0.108(2) Uani d PDU 0.673(10) 1 A 1
C C23 0.1979(6) 0.5579(7) 0.1189(2) 0.066(2) Uani d PDU 0.673(10) 1 A 1
C C24 0.0924(7) 0.5520(13) 0.1066(6) 0.082(3) Uani d PDU 0.673(10) 1 A 1
H H24A 0.0823 0.5635 0.0691 0.123 Uiso calc PR 0.673(10) 1 A 1
H H24B 0.0579 0.6005 0.1270 0.123 Uiso calc PR 0.673(10) 1 A 1
H H24C 0.0685 0.4882 0.1158 0.123 Uiso calc PR 0.673(10) 1 A 1
O O6' 0.2525(6) 0.5122(12) 0.0794(3) 0.101(4) Uani d PDU 0.327(10) 1 A 2
C C23' 0.1997(12) 0.5354(18) 0.1156(4) 0.073(4) Uani d PDU 0.327(10) 1 A 2
C C24' 0.0906(13) 0.540(3) 0.1196(11) 0.072(5) Uani d PDU 0.327(10) 1 A 2
H H24D 0.0625 0.4829 0.1039 0.109 Uiso calc PR 0.327(10) 1 A 2
H H24E 0.0674 0.5973 0.1009 0.109 Uiso calc PR 0.327(10) 1 A 2
H H24F 0.0718 0.5444 0.1566 0.109 Uiso calc PR 0.327(10) 1 A 2
O O7 0.1627(7) 0.3021(9) 0.1393(4) 0.114(3) Uani d PDU 0.673(10) 1 A 1
C C25 0.2479(7) 0.2915(16) 0.1279(5) 0.105(3) Uani d PDU 0.673(10) 1 A 1
C C26 0.2787(9) 0.2525(11) 0.0740(5) 0.143(4) Uani d PDU 0.673(10) 1 A 1
H H26A 0.3158 0.1936 0.0787 0.215 Uiso calc PR 0.673(10) 1 A 1
H H26B 0.3182 0.3003 0.0560 0.215 Uiso calc PR 0.673(10) 1 A 1
H H26C 0.2217 0.2388 0.0528 0.215 Uiso calc PR 0.673(10) 1 A 1
O O7' 0.1851(18) 0.3144(19) 0.1230(9) 0.122(5) Uani d PDU 0.327(10) 1 A 2
C C25' 0.2665(17) 0.282(3) 0.1209(12) 0.112(4) Uani d PDU 0.327(10) 1 A 2
C C26' 0.3264(19) 0.2324(18) 0.0783(9) 0.119(6) Uani d PDU 0.327(10) 1 A 2
H H26D 0.2952 0.1724 0.0680 0.178 Uiso calc PR 0.327(10) 1 A 2
H H26E 0.3905 0.2186 0.0921 0.178 Uiso calc PR 0.327(10) 1 A 2
H H26F 0.3318 0.2745 0.0477 0.178 Uiso calc PR 0.327(10) 1 A 2

loop_
_atom_site_aniso_label
_atom_site_aniso_U_11
_atom_site_aniso_U_22
_atom_site_aniso_U_33
_atom_site_aniso_U_12
_atom_site_aniso_U_13
_atom_site_aniso_U_23
C1 0.0599(16) 0.0540(15) 0.0449(16) 0.0000(11) 0.0005(12) 0.0049(12)
C2 0.0620(16) 0.0603(16) 0.0476(16) 0.0012(12) -0.0052(13) -0.0022(12)
C3 0.0722(19) 0.081(2) 0.065(2) -0.0042(15) -0.0190(15) -0.0035(15)
C4 0.093(2) 0.097(3) 0.078(3) -0.0003(19) -0.0338(19) -0.0095(19)
C5 0.104(3) 0.095(2) 0.0541(19) 0.026(2) -0.0200(18) -0.0050(17)
C6 0.083(2) 0.0668(17) 0.0449(17) 0.0219(14) -0.0037(15) 0.0061(14)
C7 0.105(2) 0.084(2) 0.0463(18) 0.0269(18) 0.0066(18) 0.0209(16)
C8 0.100(2) 0.0702(19) 0.059(2) 0.0063(16) 0.0176(17) 0.0228(16)
C9 0.0806(19) 0.0600(17) 0.0573(18) -0.0029(13) 0.0101(14) 0.0101(13)
C10 0.0684(16) 0.0467(14) 0.0416(15) 0.0005(11) 0.0042(12) 0.0068(11)
C11 0.0700(16) 0.0531(14) 0.0382(15) 0.0124(12) 0.0000(12) 0.0057(11)
C12 0.0618(15) 0.0496(14) 0.0410(15) -0.0057(11) 0.0025(11) 0.0001(11)
C13 0.120(3) 0.066(2) 0.084(2) 0.0018(17) 0.0054(19) -0.0087(17)
C14 0.128(3) 0.0651(19) 0.091(2) 0.0087(19) 0.010(2) -0.0184(18)
C15 0.113(3) 0.082(2) 0.072(2) 0.0072(19) 0.0118(18) -0.0235(17)
C16 0.083(2) 0.0637(17) 0.0446(17) -0.0005(13) 0.0097(13) -0.0034(12)
C17 0.0706(17) 0.0619(16) 0.0438(16) -0.0159(12) 0.0010(12) -0.0035(12)
C18 0.0568(15) 0.0555(15) 0.0392(15) -0.0135(10) 0.0036(11) 0.0000(11)
C19 0.0559(15) 0.0629(17) 0.0409(16) -0.0026(11) -0.0021(12) 0.0011(13)
C20 0.0592(15) 0.0716(17) 0.0392(15) -0.0074(12) 0.0031(11) 0.0029(12)
C21 0.0710(17) 0.0756(18) 0.0357(15) -0.0145(14) -0.0006(12) -0.0027(13)
C22 0.0589(17) 0.0831(19) 0.0559(17) -0.0138(13) -0.0011(13) 0.0119(14)
N1 0.0864(16) 0.0562(14) 0.0481(14) 0.0016(11) 0.0048(11) -0.0009(10)
O1 0.0849(13) 0.0802(13) 0.0552(12) -0.0292(10) -0.0069(10) 0.0176(10)
O2 0.0759(12) 0.0608(11) 0.0430(10) -0.0020(8) -0.0031(8) 0.0035(8)
O3 0.1011(14) 0.0731(12) 0.0459(11) 0.0151(10) 0.0021(9) -0.0077(10)
O5 0.0635(12) 0.0933(13) 0.0453(11) -0.0059(9) -0.0001(9) 0.0081(9)
O4 0.1211(18) 0.1029(16) 0.0377(12) -0.0152(13) -0.0072(11) -0.0139(11)
O6 0.092(3) 0.157(5) 0.075(3) 0.024(3) 0.018(2) 0.060(3)
C23 0.075(3) 0.080(5) 0.042(3) 0.012(3) 0.002(3) 0.001(2)
C24 0.082(4) 0.087(5) 0.076(7) 0.001(3) -0.015(4) 0.002(6)
O6' 0.096(5) 0.158(9) 0.050(4) 0.004(5) 0.015(4) 0.012(5)
C23' 0.069(6) 0.101(8) 0.049(6) -0.010(5) 0.000(5) 0.001(5)
C24' 0.083(7) 0.089(10) 0.046(8) 0.010(7) -0.036(6) -0.015(8)
O7 0.144(5) 0.126(4) 0.072(5) -0.050(3) -0.041(4) 0.001(4)
C25 0.165(7) 0.095(6) 0.054(5) -0.022(6) -0.024(6) -0.010(4)
C26 0.214(10) 0.159(8) 0.056(5) 0.001(8) -0.032(6) -0.027(5)
O7' 0.186(12) 0.110(8) 0.071(10) -0.011(9) -0.041(8) -0.007(7)
C25' 0.179(8) 0.098(7) 0.058(7) -0.028(7) -0.022(7) 0.003(6)
C26' 0.210(16) 0.106(9) 0.040(7) 0.004(11) -0.027(10) -0.021(6)

loop_
_atom_type_symbol
_atom_type_description
_atom_type_scat_dispersion_real
_atom_type_scat_dispersion_imag
_atom_type_scat_source
C C 0.0033 0.0016 'International Tables Vol C Tables 4.2.6.8 and 6.1.1.4'
H H 0.0000 0.0000 'International Tables Vol C Tables 4.2.6.8 and 6.1.1.4'
N N 0.0061 0.0033 'International Tables Vol C Tables 4.2.6.8 and 6.1.1.4'
O O 0.0106 0.0060 'International Tables Vol C Tables 4.2.6.8 and 6.1.1.4'

loop_
_geom_angle_atom_site_label_1
_geom_angle_atom_site_label_2
_geom_angle_atom_site_label_3
_geom_angle
O1 C1 C2 128.0(2)
O1 C1 C12 123.5(2)
C2 C1 C12 108.5(2)
C3 C2 C11 120.5(2)
C3 C2 C1 132.4(3)
C11 C2 C1 107.0(2)
C2 C3 C4 116.9(3)
C2 C3 H3 121.5
C4 C3 H3 121.5
C5 C4 C3 123.0(3)
C5 C4 H4 118.5
C3 C4 H4 118.5
C4 C5 C6 121.3(3)
C4 C5 H5 119.4
C6 C5 H5 119.4
C5 C6 C11 115.7(3)
C5 C6 C7 128.8(3)
C11 C6 C7 115.5(3)
C8 C7 C6 120.6(3)
C8 C7 H7 119.7
C6 C7 H7 119.7
C7 C8 C9 122.9(3)
C7 C8 H8 118.5
C9 C8 H8 118.5
C10 C9 C8 118.7(3)
C10 C9 H9 120.6
C8 C9 H9 120.6
C9 C10 C11 118.2(2)
C9 C10 C12 133.3(2)
C11 C10 C12 108.51(19)
C2 C11 C10 113.4(2)
C2 C11 C6 122.6(2)
C10 C11 C6 124.0(2)
N1 C12 C10 114.91(19)
N1 C12 C1 103.87(19)
C10 C12 C1 102.06(19)
N1 C12 C18 106.01(17)
C10 C12 C18 116.43(19)
C1 C12 C18 113.00(19)
N1 C13 C14 102.0(2)
N1 C13 H13A 111.4
C14 C13 H13A 111.4
N1 C13 H13B 111.4
C14 C13 H13B 111.4
H13A C13 H13B 109.2
C15 C14 C13 102.6(3)
C15 C14 H14A 111.2
C13 C14 H14A 111.2
C15 C14 H14B 111.2
C13 C14 H14B 111.2
H14A C14 H14B 109.2
C14 C15 C16 105.0(2)
C14 C15 H15A 110.7
C16 C15 H15A 110.7
C14 C15 H15B 110.7
C16 C15 H15B 110.7
H15A C15 H15B 108.8
N1 C16 C17 105.9(2)
N1 C16 C15 104.8(2)
C17 C16 C15 117.1(2)
N1 C16 H16 109.6
C17 C16 H16 109.6
C15 C16 H16 109.6
C21 C17 C16 116.3(2)
C21 C17 C18 110.6(2)
C16 C17 C18 104.6(2)
C21 C17 H17 108.3
C16 C17 H17 108.3
C18 C17 H17 108.3
C19 C18 C17 118.1(2)
C19 C18 C12 111.59(18)
C17 C18 C12 105.41(19)
C19 C18 H18 107.1
C17 C18 H18 107.1
C12 C18 H18 107.1
O3 C19 O2 117.9(2)
O3 C19 C18 121.9(2)
O2 C19 C18 120.2(2)
O2 C20 C22 107.3(2)
O2 C20 C21 107.08(18)
C22 C20 C21 116.0(2)
O2 C20 H20 108.8
C22 C20 H20 108.8
C21 C20 H20 108.8
O4 C21 C20 108.5(2)
O4 C21 C17 108.0(2)
C20 C21 C17 109.7(2)
O4 C21 H21 110.2
C20 C21 H21 110.2
C17 C21 H21 110.2
O5 C22 C20 108.6(2)
O5 C22 H22A 110.0
C20 C22 H22A 110.0
O5 C22 H22B 110.0
C20 C22 H22B 110.0
H22A C22 H22B 108.3
C13 N1 C12 120.3(2)
C13 N1 C16 106.8(2)
C12 N1 C16 107.92(19)
C19 O2 C20 119.44(19)
C23 O5 C23' 14.1(14)
C23 O5 C22 118.9(4)
C23' O5 C22 117.1(7)
C25' O4 C25 14.2(14)
C25' O4 C21 127.9(12)
C25 O4 C21 113.8(5)
O6 C23 O5 121.3(7)
O6 C23 C24 120.6(7)
O5 C23 C24 117.9(7)
O6' C23' O5 122.1(12)
O6' C23' C24' 131.5(16)
O5 C23' C24' 102.8(13)
C23' C24' H24D 109.5
C23' C24' H24E 109.5
H24D C24' H24E 109.5
C23' C24' H24F 109.5
H24D C24' H24F 109.5
H24E C24' H24F 109.5
O7 C25 O4 125.4(8)
O7 C25 C26 121.5(8)
O4 C25 C26 113.2(8)
O7' C25' O4 114(2)
O7' C25' C26' 134.7(18)
O4 C25' C26' 109.8(16)
C25' C26' H26D 109.5
C25' C26' H26E 109.5
H26D C26' H26E 109.5
C25' C26' H26F 109.5
H26D C26' H26F 109.5
H26E C26' H26F 109.5

loop_
_geom_bond_atom_site_label_1
_geom_bond_atom_site_label_2
_geom_bond_distance
C1 O1 1.212(3)
C1 C2 1.457(3)
C1 C12 1.548(3)
C2 C3 1.375(4)
C2 C11 1.394(3)
C3 C4 1.402(4)
C3 H3 0.9300
C4 C5 1.357(5)
C4 H4 0.9300
C5 C6 1.401(4)
C5 H5 0.9300
C6 C11 1.405(3)
C6 C7 1.412(4)
C7 C8 1.343(4)
C7 H7 0.9300
C8 C9 1.414(4)
C8 H8 0.9300
C9 C10 1.362(3)
C9 H9 0.9300
C10 C11 1.400(3)
C10 C12 1.514(3)
C12 N1 1.462(3)
C12 C18 1.567(3)
C13 N1 1.429(4)
C13 C14 1.529(4)
C13 H13A 0.9700
C13 H13B 0.9700
C14 C15 1.505(4)
C14 H14A 0.9700
C14 H14B 0.9700
C15 C16 1.537(4)
C15 H15A 0.9700
C15 H15B 0.9700
C16 N1 1.465(3)
C16 C17 1.527(4)
C16 H16 0.9800
C17 C21 1.513(3)
C17 C18 1.542(3)
C17 H17 0.9800
C18 C19 1.499(3)
C18 H18 0.9800
C19 O3 1.203(3)
C19 O2 1.340(3)
C20 O2 1.454(3)
C20 C22 1.490(3)
C20 C21 1.509(4)
C20 H20 0.9800
C21 O4 1.439(3)
C21 H21 0.9800
C22 O5 1.445(3)
C22 H22A 0.9700
C22 H22B 0.9700
O5 C23 1.299(6)
O5 C23' 1.310(9)
O4 C25' 1.333(10)
O4 C25 1.356(7)
O6 C23 1.192(7)
C23 C24 1.477(7)
C24 H24A 0.9600
C24 H24B 0.9600
C24 H24C 0.9600
O6' C23' 1.199(9)
C23' C24' 1.498(10)
C24' H24D 0.9600
C24' H24E 0.9600
C24' H24F 0.9600
O7 C25 1.210(8)
C25 C26 1.508(8)
C26 H26A 0.9600
C26 H26B 0.9600
C26 H26C 0.9600
O7' C25' 1.199(10)
C25' C26' 1.504(10)
C26' H26D 0.9600
C26' H26E 0.9600
C26' H26F 0.9600

loop_
_geom_torsion_atom_site_label_1
_geom_torsion_atom_site_label_2
_geom_torsion_atom_site_label_3
_geom_torsion_atom_site_label_4
_geom_torsion
O1 C1 C2 C3 -3.5(5)
C12 C1 C2 C3 176.4(3)
O1 C1 C2 C11 173.5(3)
C12 C1 C2 C11 -6.6(3)
C11 C2 C3 C4 -0.7(4)
C1 C2 C3 C4 176.0(3)
C2 C3 C4 C5 -0.5(5)
C3 C4 C5 C6 0.8(5)
C4 C5 C6 C11 0.1(4)
C4 C5 C6 C7 -179.0(3)
C5 C6 C7 C8 -179.5(3)
C11 C6 C7 C8 1.5(4)
C6 C7 C8 C9 -1.5(5)
C7 C8 C9 C10 1.0(4)
C8 C9 C10 C11 -0.5(4)
C8 C9 C10 C12 179.6(3)
C3 C2 C11 C10 -179.3(2)
C1 C2 C11 C10 3.3(3)
C3 C2 C11 C6 1.6(4)
C1 C2 C11 C6 -175.8(2)
C9 C10 C11 C2 -178.4(2)
C12 C10 C11 C2 1.5(3)
C9 C10 C11 C6 0.7(4)
C12 C10 C11 C6 -179.4(2)
C5 C6 C11 C2 -1.3(4)
C7 C6 C11 C2 177.9(2)
C5 C6 C11 C10 179.7(3)
C7 C6 C11 C10 -1.1(4)
C9 C10 C12 N1 -73.7(4)
C11 C10 C12 N1 106.4(2)
C9 C10 C12 C1 174.6(3)
C11 C10 C12 C1 -5.3(3)
C9 C10 C12 C18 51.1(4)
C11 C10 C12 C18 -128.8(2)
O1 C1 C12 N1 67.3(3)
C2 C1 C12 N1 -112.6(2)
O1 C1 C12 C10 -173.0(2)
C2 C1 C12 C10 7.2(3)
O1 C1 C12 C18 -47.1(3)
C2 C1 C12 C18 133.0(2)
N1 C13 C14 C15 -41.0(3)
C13 C14 C15 C16 24.4(3)
C14 C15 C16 N1 0.1(3)
C14 C15 C16 C17 -116.8(3)
N1 C16 C17 C21 149.9(2)
C15 C16 C17 C21 -93.8(3)
N1 C16 C17 C18 27.6(2)
C15 C16 C17 C18 143.9(2)
C21 C17 C18 C19 -12.9(3)
C16 C17 C18 C19 113.0(2)
C21 C17 C18 C12 -138.4(2)
C16 C17 C18 C12 -12.4(2)
N1 C12 C18 C19 -136.3(2)
C10 C12 C18 C19 94.5(2)
C1 C12 C18 C19 -23.2(3)
N1 C12 C18 C17 -6.9(2)
C10 C12 C18 C17 -136.1(2)
C1 C12 C18 C17 106.2(2)
C17 C18 C19 O3 171.5(2)
C12 C18 C19 O3 -66.2(3)
C17 C18 C19 O2 -5.7(3)
C12 C18 C19 O2 116.7(2)
O2 C20 C21 O4 174.2(2)
C22 C20 C21 O4 54.5(3)
O2 C20 C21 C17 -67.9(3)
C22 C20 C21 C17 172.3(2)
C16 C17 C21 O4 48.0(3)
C18 C17 C21 O4 167.1(2)
C16 C17 C21 C20 -70.2(3)
C18 C17 C21 C20 49.0(3)
O2 C20 C22 O5 -69.4(3)
C21 C20 C22 O5 50.2(3)
C14 C13 N1 C12 165.8(2)
C14 C13 N1 C16 42.5(3)
C10 C12 N1 C13 32.2(3)
C1 C12 N1 C13 142.8(3)
C18 C12 N1 C13 -97.9(3)
C10 C12 N1 C16 154.9(2)
C1 C12 N1 C16 -94.5(2)
C18 C12 N1 C16 24.9(2)
C17 C16 N1 C13 97.3(2)
C15 C16 N1 C13 -27.0(3)
C17 C16 N1 C12 -33.3(2)
C15 C16 N1 C12 -157.7(2)
O3 C19 O2 C20 168.5(2)
C18 C19 O2 C20 -14.3(3)
C22 C20 O2 C19 175.71(19)
C21 C20 O2 C19 50.5(3)
C20 C22 O5 C23 -154.5(5)
C20 C22 O5 C23' -138.6(12)
C20 C21 O4 C25' -126(3)
C17 C21 O4 C25' 115(3)
C20 C21 O4 C25 -123.5(11)
C17 C21 O4 C25 117.6(11)
C23' O5 C23 O6 -99(4)
C22 O5 C23 O6 -13.0(10)
C23' O5 C23 C24 85(5)
C22 O5 C23 C24 171.8(9)
C23 O5 C23' O6' 119(6)
C22 O5 C23' O6' 18(3)
C23 O5 C23' C24' -80(4)
C22 O5 C23' C24' 179.3(14)
C25' O4 C25 O7 171(15)
C21 O4 C25 O7 -1(3)
C25' O4 C25 C26 -9(12)
C21 O4 C25 C26 178.9(10)
C25 O4 C25' O7' 12(9)
C21 O4 C25' O7' 20(6)
C25 O4 C25' C26' -180(16)
C21 O4 C25' C26' -171.1(14)
